data_4107821
loop_
_publ_author_name
'Debabrata Maiti'
'Dong-Heon Lee'
'Amy A. Narducci Sarjeant'
'Monita Y. M. Pau'
'Edward I. Solomon'
'Katya Gaoutchenova'
'J\"org Sundermeyer'
'Kenneth D. Karlin'

_publ_section_title
;
 Reaction of a Copper-Dioxygen Complex with Nitrogen Monoxide (.NO) Leads
 to a Copper(II)-Peroxynitrite Species
;
_journal_name_full 'Journal of the American Chemical Society'
_journal_page_first 6700
_journal_page_last 6701
_journal_paper_doi 10.1021/ja801540e
_journal_volume 130
_journal_year 2008
_chemical_formula_moiety ' C21 H48 Cu N11 O2, C24 B F20'
_chemical_formula_sum 'C45 H48 B Cu F20 N11 O2'
_chemical_formula_weight 1229.29
_chemical_name_systematic
; 
 ? 
;
_space_group_IT_number 2
_symmetry_cell_setting triclinic
_symmetry_space_group_name_Hall '-P 1'
_symmetry_space_group_name_H-M 'P -1'
_atom_sites_solution_hydrogens geom
_atom_sites_solution_primary direct
_atom_sites_solution_secondary difmap
_audit_creation_date
;
'Wed Feb 22 11:20:52 2006'
;
_audit_creation_method SHELXL-97
_cell_angle_alpha 70.438(18)
_cell_angle_beta 74.727(15)
_cell_angle_gamma 60.84(2)
_cell_formula_units_Z 2
_cell_length_a 13.318(2)
_cell_length_b 13.430(3)
_cell_length_c 17.498(3)
_cell_measurement_reflns_used 13823
_cell_measurement_temperature 110
_cell_measurement_theta_max 30.94
_cell_measurement_theta_min 4.10
_cell_volume 2556.1(10)
_computing_cell_refinement 'Oxford Diffraction CrysAlis RED'
_computing_data_collection 'Oxford Diffraction CrysAlis CCD'
_computing_data_reduction 'Oxford Diffraction CrysAlis RED'
_computing_molecular_graphics 'Sheldrick, G.M. (2000). SHELXTL v6.10.'
_computing_publication_material 'Sheldrick, G.M. (2000). SHELXTL v6.10.'
_computing_structure_refinement 'Sheldrick, G.M. (2000). SHELXTL v6.10.'
_computing_structure_solution 'Sheldrick, G.M. (2000). SHELXTL v6.10.'
_diffrn_ambient_temperature 110
_diffrn_detector_area_resol_mean 15.9890
_diffrn_measured_fraction_theta_full 0.990
_diffrn_measured_fraction_theta_max 0.990
_diffrn_measurement_details 'see scan set'
_diffrn_measurement_device Kappa
_diffrn_measurement_device_type Xcalibur3
_diffrn_measurement_method ' omega phi scans'
_diffrn_orient_matrix_UB_11 -0.0037735223
_diffrn_orient_matrix_UB_12 -0.0233335227
_diffrn_orient_matrix_UB_13 0.0428087865
_diffrn_orient_matrix_UB_21 0.0602258704
_diffrn_orient_matrix_UB_22 -0.0372127586
_diffrn_orient_matrix_UB_23 -0.0035526890
_diffrn_orient_matrix_UB_31 0.0109172064
_diffrn_orient_matrix_UB_32 0.0439882998
_diffrn_orient_matrix_UB_33 0.0047545056
_diffrn_radiation_monochromator graphite
_diffrn_radiation_source 'Enhance (Mo) X-ray Source'
_diffrn_radiation_type 'Mo K\a'
_diffrn_radiation_wavelength 0.71073
_diffrn_reflns_av_R_equivalents 0.0204
_diffrn_reflns_av_sigmaI/netI 0.0437
_diffrn_reflns_limit_h_max 17
_diffrn_reflns_limit_h_min -17
_diffrn_reflns_limit_k_max 17
_diffrn_reflns_limit_k_min -18
_diffrn_reflns_limit_l_max 23
_diffrn_reflns_limit_l_min -23
_diffrn_reflns_number 28641
_diffrn_reflns_resolution_max 0.74
_diffrn_reflns_theta_full 28.70
_diffrn_reflns_theta_max 28.70
_diffrn_reflns_theta_min 3.83
_diffrn_source_current 40
_diffrn_source_power 2
_diffrn_source_voltage 50
_diffrn_standards_interval_count 1
_diffrn_standards_interval_time 50
_exptl_absorpt_coefficient_mu 0.551
_exptl_absorpt_correction_T_max 0.915
_exptl_absorpt_correction_T_min 0.777
_exptl_absorpt_correction_type numerical
_exptl_absorpt_process_details
;
CrysAlis RED, Oxford Diffraction Ltd.,
Version 1.171.29.4 (release 21-02-2006 CrysAlis171 .NET)
(compiled Feb 21 2006,18:13:41)
Analytical numeric absorption correction using a multifaceted crystal
        model based on expressions derived by R.C. Clark & J.S. Reid.
(Clark, R. C. & Reid, J. S. (1995). Acta Cryst. A51, 887-897)
;
_exptl_crystal_colour green
_exptl_crystal_density_diffrn 1.597
_exptl_crystal_description prism
_exptl_crystal_F_000 1250
_exptl_crystal_size_max 0.3325
_exptl_crystal_size_mid 0.1856
_exptl_crystal_size_min 0.0908
_refine_diff_density_max 0.587
_refine_diff_density_min -0.444
_refine_diff_density_rms 0.057
_refine_ls_extinction_method none
_refine_ls_goodness_of_fit_ref 1.028
_refine_ls_hydrogen_treatment mixed
_refine_ls_matrix_type full
_refine_ls_number_parameters 733
_refine_ls_number_reflns 13066
_refine_ls_number_restraints 0
_refine_ls_restrained_S_all 1.028
_refine_ls_R_factor_all 0.0537
_refine_ls_R_factor_gt 0.0329
_refine_ls_shift/su_max 0.004
_refine_ls_shift/su_mean 0.000
_refine_ls_structure_factor_coef Fsqd
_refine_ls_weighting_details 'calc w=1/[\s^2^(Fo^2^)+(0.0480P)^2^+0.0000P] where P=(Fo^2^+2Fc^2^)/3'
_refine_ls_weighting_scheme calc
_refine_ls_wR_factor_gt 0.0824
_refine_ls_wR_factor_ref 0.0859
_reflns_number_gt 9102
_reflns_number_total 13066
_reflns_threshold_expression >2sigma(I)
_cod_data_source_file ja801540e-file003.cif
_cod_data_source_block x0215
_cod_original_cell_volume 2555.9(8)
_cod_original_sg_symbol_H-M 'P -1 '
_cod_database_code 4107821
_audit_creation_method_reference
;
CrysAlis RED, Oxford Diffraction Ltd.,
Version 1.171.29.4 (release 21-02-2006 CrysAlis171 .NET)
(compiled Feb 21 2006,18:13:41)
;
_computing_data_collection_reference
;
CrysAlis CCD, Oxford Diffraction Ltd.,
Version 1.171.29.4 (release 21-02-2006 CrysAlis171 .NET)
(compiled Feb 21 2006,18:13:41)
;
_computing_cell_refinment_reference
;
CrysAlis RED, Oxford Diffraction Ltd.,
Version 1.171.29.4 (release 21-02-2006 CrysAlis171 .NET)
(compiled Feb 21 2006,18:13:41)
;
_computing_data_reduction_reference
;
CrysAlis RED, Oxford Diffraction Ltd.,
Version 1.171.29.4 (release 21-02-2006 CrysAlis171 .NET)
(compiled Feb 21 2006,18:13:41)
;
_cell_measurement_resolution_max 0.69
_jhu_your_name_here 'Dr. Amy A Sarjeant'
_jhu_your_lab_here 'NCB 240'
_jhu_your_phone_number_here x6-8569
_jhu_your_email_here xray@jhu.edu
_jhu_institutional_source 'Karlin Lab'
_jhu_submitting_scientist 'Dong-Heon Lee'
_jhu_scientist_phone x6-6161
_jhu_scientist_email dhl@jhu.edu
_jhu_identifying_number x0215
_jhu_xray_labbook 138
_jhu_crystalization_labbook
;
;
_jhu_crystalization_solvent
;
;
_jhu_crystalization_method
;
;
_jhu_diffraction_detector_distance 50
_jhu_quality_factor 1

loop_
_symmetry_equiv_pos_as_xyz
'x, y, z'
'-x, -y, -z'

loop_
_atom_site_label
_atom_site_type_symbol
_atom_site_fract_x
_atom_site_fract_y
_atom_site_fract_z
_atom_site_U_iso_or_equiv
_atom_site_adp_type
_atom_site_occupancy
_atom_site_symmetry_multiplicity
_atom_site_calc_flag
_atom_site_refinement_flags
Cu1 Cu 0.130566(17) 0.074190(18) 0.708661(11) 0.01571(6) Uani 1 1 d .
N1 N 0.00165(12) 0.01897(12) 0.73124(8) 0.0186(3) Uani 1 1 d .
N2 N 0.08367(12) 0.24162(12) 0.72026(7) 0.0173(3) Uani 1 1 d .
N3 N 0.30245(11) -0.05049(12) 0.72023(7) 0.0156(3) Uani 1 1 d .
N4 N 0.11636(11) 0.03110(12) 0.83482(7) 0.0157(3) Uani 1 1 d .
N5 N -0.08534(12) -0.06705(13) 0.68874(9) 0.0216(3) Uani 1 1 d .
N6 N -0.11685(12) 0.12560(12) 0.62861(8) 0.0193(3) Uani 1 1 d .
N7 N 0.00252(12) 0.44845(13) 0.67212(8) 0.0221(3) Uani 1 1 d .
N8 N 0.17981(12) 0.33173(13) 0.61292(8) 0.0208(3) Uani 1 1 d .
N9 N 0.49840(12) -0.11338(13) 0.65931(8) 0.0224(3) Uani 1 1 d .
N10 N 0.36738(12) -0.13390(13) 0.60985(8) 0.0201(3) Uani 1 1 d .
N11 N 0.10578(16) 0.19628(17) 0.54346(10) 0.0397(4) Uani 1 1 d .
O1 O 0.15630(12) 0.09885(12) 0.59077(7) 0.0335(3) Uani 1 1 d .
O2 O 0.13511(13) 0.19763(14) 0.47032(7) 0.0409(4) Uani 1 1 d .
C1 C -0.06304(14) 0.02379(15) 0.68425(9) 0.0179(3) Uani 1 1 d .
C2 C 0.00186(16) -0.18797(15) 0.70522(11) 0.0250(4) Uani 1 1 d .
H2A H 0.0770 -0.1901 0.7034 0.037 Uiso 1 1 calc R
H2B H 0.0068 -0.2251 0.6639 0.037 Uiso 1 1 calc R
H2C H -0.0192 -0.2306 0.7595 0.037 Uiso 1 1 calc R
C3 C -0.19811(15) -0.04999(17) 0.67846(11) 0.0277(4) Uani 1 1 d .
H3A H -0.2548 0.0316 0.6777 0.041 Uiso 1 1 calc R
H3B H -0.2227 -0.1031 0.7239 0.041 Uiso 1 1 calc R
H3C H -0.1927 -0.0670 0.6268 0.041 Uiso 1 1 calc R
C4 C -0.12466(15) 0.12717(17) 0.54665(10) 0.0246(4) Uani 1 1 d .
H4A H -0.0970 0.0465 0.5428 0.037 Uiso 1 1 calc R
H4B H -0.0768 0.1626 0.5066 0.037 Uiso 1 1 calc R
H4C H -0.2054 0.1735 0.5354 0.037 Uiso 1 1 calc R
C5 C -0.14897(16) 0.23860(16) 0.64256(11) 0.0253(4) Uani 1 1 d .
H5A H -0.1552 0.2305 0.7012 0.038 Uiso 1 1 calc R
H5B H -0.2237 0.2959 0.6227 0.038 Uiso 1 1 calc R
H5C H -0.0897 0.2657 0.6132 0.038 Uiso 1 1 calc R
C6 C 0.01138(15) -0.06211(16) 0.81273(9) 0.0214(4) Uani 1 1 d .
H6A H 0.0820 -0.1372 0.8118 0.026 Uiso 1 1 calc R
H6B H -0.0569 -0.0790 0.8317 0.026 Uiso 1 1 calc R
C7 C 0.01767(14) -0.00010(16) 0.86834(9) 0.0206(4) Uani 1 1 d .
H7A H -0.0556 0.0720 0.8718 0.025 Uiso 1 1 calc R
H7B H 0.0288 -0.0523 0.9240 0.025 Uiso 1 1 calc R
C8 C 0.08611(14) 0.33793(15) 0.67040(9) 0.0188(3) Uani 1 1 d .
C9 C 0.28996(15) 0.22947(16) 0.62419(10) 0.0244(4) Uani 1 1 d .
H9A H 0.2975 0.1968 0.6827 0.037 Uiso 1 1 calc R
H9B H 0.3528 0.2520 0.5966 0.037 Uiso 1 1 calc R
H9C H 0.2944 0.1702 0.6009 0.037 Uiso 1 1 calc R
C10 C 0.16856(17) 0.40824(17) 0.53117(10) 0.0268(4) Uani 1 1 d .
H10A H 0.0875 0.4663 0.5274 0.040 Uiso 1 1 calc R
H10B H 0.1934 0.3612 0.4914 0.040 Uiso 1 1 calc R
H10C H 0.2172 0.4489 0.5195 0.040 Uiso 1 1 calc R
C11 C -0.11909(16) 0.47531(17) 0.69337(10) 0.0270(4) Uani 1 1 d .
H11A H -0.1298 0.4072 0.6954 0.040 Uiso 1 1 calc R
H11B H -0.1636 0.5431 0.6521 0.040 Uiso 1 1 calc R
H11C H -0.1462 0.4938 0.7469 0.040 Uiso 1 1 calc R
C12 C 0.02876(18) 0.54630(16) 0.66016(11) 0.0305(4) Uani 1 1 d .
H12A H 0.1129 0.5182 0.6534 0.046 Uiso 1 1 calc R
H12B H -0.0062 0.5800 0.7078 0.046 Uiso 1 1 calc R
H12C H -0.0028 0.6066 0.6112 0.046 Uiso 1 1 calc R
C13 C 0.02097(15) 0.24693(15) 0.80287(9) 0.0209(4) Uani 1 1 d .
H13A H -0.0561 0.2506 0.8062 0.025 Uiso 1 1 calc R
H13B H 0.0101 0.3173 0.8170 0.025 Uiso 1 1 calc R
C14 C 0.09483(15) 0.13585(15) 0.86043(9) 0.0201(3) Uani 1 1 d .
H14A H 0.1695 0.1358 0.8595 0.024 Uiso 1 1 calc R
H14B H 0.0547 0.1328 0.9169 0.024 Uiso 1 1 calc R
C15 C 0.22628(14) -0.07119(15) 0.86095(9) 0.0180(3) Uani 1 1 d .
H15A H 0.2239 -0.1451 0.8643 0.022 Uiso 1 1 calc R
H15B H 0.2358 -0.0732 0.9158 0.022 Uiso 1 1 calc R
C16 C 0.32735(14) -0.06119(15) 0.80011(9) 0.0182(3) Uani 1 1 d .
H16A H 0.3347 0.0089 0.7997 0.022 Uiso 1 1 calc R
H16B H 0.4005 -0.1319 0.8143 0.022 Uiso 1 1 calc R
C17 C 0.38689(14) -0.09590(14) 0.66563(9) 0.0172(3) Uani 1 1 d .
C18 C 0.52730(15) -0.03916(18) 0.68548(10) 0.0268(4) Uani 1 1 d .
H18A H 0.4570 0.0325 0.6929 0.040 Uiso 1 1 calc R
H18B H 0.5839 -0.0180 0.6438 0.040 Uiso 1 1 calc R
H18C H 0.5604 -0.0820 0.7373 0.040 Uiso 1 1 calc R
C19 C 0.59786(16) -0.20958(19) 0.62953(11) 0.0354(5) Uani 1 1 d .
H19A H 0.5728 -0.2640 0.6237 0.053 Uiso 1 1 calc R
H19B H 0.6551 -0.2514 0.6685 0.053 Uiso 1 1 calc R
H19C H 0.6327 -0.1781 0.5763 0.053 Uiso 1 1 calc R
C20 C 0.40568(17) -0.10251(18) 0.52344(10) 0.0271(4) Uani 1 1 d .
H20A H 0.4582 -0.0672 0.5154 0.041 Uiso 1 1 calc R
H20B H 0.3384 -0.0459 0.4942 0.041 Uiso 1 1 calc R
H20C H 0.4464 -0.1732 0.5023 0.041 Uiso 1 1 calc R
C21 C 0.27544(16) -0.16969(16) 0.62875(10) 0.0235(4) Uani 1 1 d .
H21A H 0.2617 -0.1990 0.6880 0.035 Uiso 1 1 calc R
H21B H 0.2979 -0.2321 0.6018 0.035 Uiso 1 1 calc R
H21C H 0.2044 -0.1022 0.6092 0.035 Uiso 1 1 calc R
B1 B 0.62631(16) 0.60016(17) 0.14565(10) 0.0159(4) Uani 1 1 d .
F1 F 0.83407(8) 0.59053(9) 0.17106(5) 0.0231(2) Uani 1 1 d .
F2 F 1.05219(8) 0.45649(10) 0.12150(6) 0.0307(2) Uani 1 1 d .
F3 F 1.10082(9) 0.29511(10) 0.03840(6) 0.0345(3) Uani 1 1 d .
F4 F 0.92535(9) 0.27311(9) 0.00706(6) 0.0277(2) Uani 1 1 d .
F5 F 0.70709(8) 0.40475(9) 0.05547(5) 0.0209(2) Uani 1 1 d .
F6 F 0.40397(8) 0.77897(8) 0.06918(6) 0.0229(2) Uani 1 1 d .
F7 F 0.23403(8) 0.73920(9) 0.06208(6) 0.0247(2) Uani 1 1 d .
F8 F 0.24571(8) 0.51876(9) 0.11932(5) 0.0239(2) Uani 1 1 d .
F9 F 0.43362(9) 0.34035(9) 0.19255(6) 0.0274(2) Uani 1 1 d .
F10 F 0.60285(8) 0.38070(8) 0.20899(5) 0.0224(2) Uani 1 1 d .
F11 F 0.43775(8) 0.77761(9) 0.22553(5) 0.0238(2) Uani 1 1 d .
F12 F 0.39598(9) 0.77695(9) 0.38316(6) 0.0284(2) Uani 1 1 d .
F13 F 0.53336(9) 0.59341(9) 0.49215(5) 0.0263(2) Uani 1 1 d .
F14 F 0.71670(9) 0.40864(9) 0.43899(5) 0.0247(2) Uani 1 1 d .
F15 F 0.76537(8) 0.40907(8) 0.28297(5) 0.0209(2) Uani 1 1 d .
F16 F 0.63293(9) 0.81527(9) 0.17357(5) 0.0228(2) Uani 1 1 d .
F17 F 0.64842(9) 0.99299(9) 0.05518(6) 0.0283(2) Uani 1 1 d .
F18 F 0.66236(10) 1.00007(9) -0.10430(6) 0.0309(2) Uani 1 1 d .
F19 F 0.65000(10) 0.82568(10) -0.14181(5) 0.0299(2) Uani 1 1 d .
F20 F 0.62542(9) 0.65072(9) -0.02451(5) 0.0224(2) Uani 1 1 d .
C101 C 0.75723(14) 0.50436(14) 0.11808(9) 0.0164(3) Uani 1 1 d .
C102 C 0.85222(14) 0.51172(15) 0.13046(9) 0.0183(3) Uani 1 1 d .
C103 C 0.96560(14) 0.44440(16) 0.10542(10) 0.0216(4) Uani 1 1 d .
C104 C 0.99038(14) 0.36330(16) 0.06366(10) 0.0230(4) Uani 1 1 d .
C105 C 0.90127(15) 0.35256(15) 0.04829(9) 0.0202(3) Uani 1 1 d .
C106 C 0.78803(14) 0.42198(15) 0.07489(9) 0.0170(3) Uani 1 1 d .
C107 C 0.51749(13) 0.58037(14) 0.13591(9) 0.0159(3) Uani 1 1 d .
C108 C 0.41878(14) 0.66721(15) 0.10108(9) 0.0175(3) Uani 1 1 d .
C109 C 0.32705(13) 0.64893(15) 0.09586(9) 0.0180(3) Uani 1 1 d .
C110 C 0.33244(14) 0.53831(16) 0.12531(9) 0.0184(3) Uani 1 1 d .
C111 C 0.42709(15) 0.44905(15) 0.16259(9) 0.0188(3) Uani 1 1 d .
C112 C 0.51491(14) 0.47179(15) 0.16839(9) 0.0173(3) Uani 1 1 d .
C113 C 0.60637(13) 0.59693(15) 0.24368(9) 0.0155(3) Uani 1 1 d .
C114 C 0.51179(14) 0.68480(15) 0.27577(9) 0.0182(3) Uani 1 1 d .
C115 C 0.48685(14) 0.68585(15) 0.35710(10) 0.0191(3) Uani 1 1 d .
C116 C 0.55580(14) 0.59310(16) 0.41285(9) 0.0193(3) Uani 1 1 d .
C117 C 0.64882(14) 0.50098(15) 0.38541(9) 0.0178(3) Uani 1 1 d .
C118 C 0.67172(14) 0.50499(15) 0.30272(9) 0.0165(3) Uani 1 1 d .
C119 C 0.62610(13) 0.72259(14) 0.08146(9) 0.0148(3) Uani 1 1 d .
C120 C 0.63330(14) 0.81393(15) 0.09634(9) 0.0172(3) Uani 1 1 d .
C121 C 0.64342(14) 0.90692(15) 0.03570(10) 0.0191(3) Uani 1 1 d .
C122 C 0.64908(15) 0.91215(15) -0.04467(9) 0.0202(3) Uani 1 1 d .
C123 C 0.64264(14) 0.82407(15) -0.06328(9) 0.0195(3) Uani 1 1 d .
C124 C 0.63103(14) 0.73366(15) -0.00124(9) 0.0168(3) Uani 1 1 d .

loop_
_atom_site_aniso_label
_atom_site_aniso_U_11
_atom_site_aniso_U_22
_atom_site_aniso_U_33
_atom_site_aniso_U_23
_atom_site_aniso_U_13
_atom_site_aniso_U_12
Cu1 0.01883(11) 0.01489(11) 0.01288(9) -0.00256(7) -0.00241(7) -0.00730(9)
N1 0.0191(7) 0.0146(7) 0.0198(7) -0.0005(5) -0.0049(5) -0.0069(6)
N2 0.0206(7) 0.0168(8) 0.0139(6) -0.0048(5) 0.0007(5) -0.0084(6)
N3 0.0177(7) 0.0165(7) 0.0127(6) -0.0030(5) -0.0035(5) -0.0072(6)
N4 0.0187(7) 0.0133(7) 0.0141(6) -0.0026(5) -0.0014(5) -0.0071(6)
N5 0.0175(7) 0.0158(8) 0.0325(8) -0.0032(6) -0.0082(6) -0.0074(7)
N6 0.0204(7) 0.0131(7) 0.0235(7) -0.0029(6) -0.0077(6) -0.0053(6)
N7 0.0262(8) 0.0131(8) 0.0250(7) -0.0024(6) -0.0052(6) -0.0074(7)
N8 0.0218(7) 0.0200(8) 0.0193(7) -0.0003(6) -0.0021(6) -0.0112(7)
N9 0.0152(7) 0.0250(9) 0.0209(7) -0.0052(6) -0.0007(5) -0.0051(7)
N10 0.0261(8) 0.0195(8) 0.0161(6) -0.0069(6) 0.0006(6) -0.0110(7)
N11 0.0494(11) 0.0374(11) 0.0293(9) -0.0004(8) -0.0097(8) -0.0193(10)
O1 0.0486(9) 0.0254(8) 0.0172(6) 0.0002(5) -0.0095(6) -0.0100(7)
O2 0.0495(9) 0.0487(10) 0.0140(6) 0.0013(6) -0.0069(6) -0.0178(8)
C1 0.0145(8) 0.0155(9) 0.0218(8) -0.0047(6) -0.0004(6) -0.0060(7)
C2 0.0265(10) 0.0147(9) 0.0348(9) -0.0026(7) -0.0107(8) -0.0086(8)
C3 0.0217(9) 0.0277(11) 0.0377(10) -0.0035(8) -0.0080(8) -0.0146(9)
C4 0.0228(9) 0.0255(10) 0.0232(8) -0.0038(7) -0.0051(7) -0.0089(8)
C5 0.0239(9) 0.0166(9) 0.0313(9) -0.0032(7) -0.0072(7) -0.0057(8)
C6 0.0229(9) 0.0186(9) 0.0222(8) 0.0010(7) -0.0045(7) -0.0117(8)
C7 0.0205(9) 0.0203(9) 0.0170(7) -0.0010(7) 0.0001(6) -0.0093(8)
C8 0.0232(9) 0.0185(9) 0.0177(7) -0.0052(7) -0.0049(6) -0.0099(8)
C9 0.0216(9) 0.0254(10) 0.0273(9) -0.0037(8) -0.0023(7) -0.0131(8)
C10 0.0322(10) 0.0259(11) 0.0213(8) 0.0010(7) -0.0035(7) -0.0163(9)
C11 0.0280(10) 0.0195(10) 0.0238(9) -0.0042(7) -0.0019(7) -0.0045(8)
C12 0.0456(12) 0.0161(10) 0.0314(10) -0.0024(8) -0.0102(9) -0.0143(9)
C13 0.0266(9) 0.0178(9) 0.0162(7) -0.0064(7) 0.0017(7) -0.0088(8)
C14 0.0257(9) 0.0184(9) 0.0148(7) -0.0061(6) 0.0006(6) -0.0089(8)
C15 0.0239(9) 0.0167(9) 0.0137(7) -0.0023(6) -0.0056(6) -0.0085(8)
C16 0.0198(8) 0.0188(9) 0.0146(7) -0.0025(6) -0.0057(6) -0.0069(7)
C17 0.0210(8) 0.0133(8) 0.0141(7) 0.0009(6) -0.0040(6) -0.0069(7)
C18 0.0210(9) 0.0403(12) 0.0200(8) -0.0009(8) -0.0069(7) -0.0160(9)
C19 0.0211(10) 0.0324(12) 0.0302(10) -0.0037(8) 0.0038(8) -0.0006(9)
C20 0.0350(10) 0.0315(11) 0.0158(8) -0.0083(7) 0.0017(7) -0.0161(9)
C21 0.0319(10) 0.0202(10) 0.0216(8) -0.0064(7) -0.0032(7) -0.0129(9)
B1 0.0175(9) 0.0141(9) 0.0157(8) -0.0043(7) -0.0040(7) -0.0053(8)
F1 0.0235(5) 0.0244(6) 0.0253(5) -0.0073(4) -0.0053(4) -0.0115(5)
F2 0.0193(5) 0.0400(7) 0.0343(6) -0.0052(5) -0.0066(4) -0.0149(5)
F3 0.0153(5) 0.0352(7) 0.0387(6) -0.0113(5) 0.0021(4) -0.0017(5)
F4 0.0269(6) 0.0217(6) 0.0291(5) -0.0133(4) 0.0004(4) -0.0039(5)
F5 0.0217(5) 0.0210(6) 0.0224(5) -0.0094(4) -0.0016(4) -0.0090(5)
F6 0.0212(5) 0.0124(5) 0.0336(5) -0.0009(4) -0.0106(4) -0.0056(4)
F7 0.0170(5) 0.0223(6) 0.0323(5) -0.0061(4) -0.0088(4) -0.0041(5)
F8 0.0231(5) 0.0322(6) 0.0241(5) -0.0088(4) 0.0005(4) -0.0182(5)
F9 0.0340(6) 0.0207(6) 0.0294(5) 0.0001(4) -0.0036(4) -0.0174(5)
F10 0.0240(5) 0.0152(5) 0.0230(5) 0.0018(4) -0.0077(4) -0.0066(5)
F11 0.0222(5) 0.0177(5) 0.0222(5) -0.0039(4) -0.0070(4) -0.0003(4)
F12 0.0250(5) 0.0274(6) 0.0250(5) -0.0138(4) 0.0005(4) -0.0026(5)
F13 0.0348(6) 0.0309(6) 0.0143(4) -0.0066(4) 0.0005(4) -0.0163(5)
F14 0.0312(6) 0.0199(6) 0.0179(5) 0.0027(4) -0.0098(4) -0.0086(5)
F15 0.0210(5) 0.0143(5) 0.0199(5) -0.0030(4) -0.0037(4) -0.0022(4)
F16 0.0350(6) 0.0227(6) 0.0167(4) -0.0052(4) -0.0065(4) -0.0153(5)
F17 0.0444(7) 0.0198(6) 0.0301(5) -0.0024(4) -0.0125(5) -0.0196(5)
F18 0.0477(7) 0.0228(6) 0.0232(5) 0.0055(4) -0.0090(5) -0.0210(6)
F19 0.0482(7) 0.0300(6) 0.0142(5) -0.0011(4) -0.0075(4) -0.0201(6)
F20 0.0333(6) 0.0202(6) 0.0185(5) -0.0066(4) -0.0049(4) -0.0134(5)
C101 0.0186(8) 0.0145(9) 0.0135(7) -0.0006(6) -0.0023(6) -0.0070(7)
C102 0.0228(9) 0.0152(9) 0.0158(7) -0.0002(6) -0.0044(6) -0.0087(8)
C103 0.0190(8) 0.0249(10) 0.0198(8) 0.0014(7) -0.0039(6) -0.0123(8)
C104 0.0142(8) 0.0224(10) 0.0205(8) -0.0020(7) 0.0006(6) -0.0024(8)
C105 0.0229(9) 0.0148(9) 0.0164(7) -0.0039(6) -0.0010(6) -0.0042(8)
C106 0.0175(8) 0.0167(9) 0.0151(7) -0.0012(6) -0.0030(6) -0.0075(7)
C107 0.0172(8) 0.0157(9) 0.0138(7) -0.0056(6) -0.0010(6) -0.0057(7)
C108 0.0200(8) 0.0144(9) 0.0186(7) -0.0056(6) -0.0010(6) -0.0074(7)
C109 0.0135(8) 0.0197(9) 0.0173(7) -0.0062(7) -0.0017(6) -0.0038(7)
C110 0.0177(8) 0.0245(10) 0.0183(7) -0.0106(7) 0.0031(6) -0.0124(8)
C111 0.0264(9) 0.0162(9) 0.0159(7) -0.0039(6) 0.0022(6) -0.0132(8)
C112 0.0166(8) 0.0158(9) 0.0152(7) -0.0035(6) -0.0017(6) -0.0041(7)
C113 0.0161(8) 0.0163(9) 0.0163(7) -0.0045(6) -0.0022(6) -0.0082(7)
C114 0.0177(8) 0.0153(9) 0.0193(8) -0.0018(6) -0.0056(6) -0.0055(7)
C115 0.0176(8) 0.0188(9) 0.0213(8) -0.0091(7) 0.0009(6) -0.0071(7)
C116 0.0235(9) 0.0245(10) 0.0149(7) -0.0062(7) 0.0011(6) -0.0152(8)
C117 0.0219(8) 0.0164(9) 0.0163(7) 0.0011(6) -0.0067(6) -0.0105(8)
C118 0.0156(8) 0.0137(8) 0.0190(8) -0.0044(6) -0.0018(6) -0.0055(7)
C119 0.0128(7) 0.0128(8) 0.0165(7) -0.0026(6) -0.0043(6) -0.0033(7)
C120 0.0179(8) 0.0174(9) 0.0156(7) -0.0039(6) -0.0046(6) -0.0061(7)
C121 0.0204(8) 0.0142(9) 0.0252(8) -0.0038(7) -0.0079(7) -0.0075(7)
C122 0.0216(9) 0.0158(9) 0.0194(8) 0.0034(7) -0.0058(6) -0.0087(8)
C123 0.0206(8) 0.0211(9) 0.0138(7) -0.0022(6) -0.0048(6) -0.0070(8)
C124 0.0172(8) 0.0142(9) 0.0199(8) -0.0044(6) -0.0049(6) -0.0063(7)

loop_
_atom_type_symbol
_atom_type_description
_atom_type_scat_dispersion_real
_atom_type_scat_dispersion_imag
_atom_type_scat_source
C C 0.0033 0.0016 'International Tables Vol C Tables 4.2.6.8 and 6.1.1.4'
H H 0.0000 0.0000 'International Tables Vol C Tables 4.2.6.8 and 6.1.1.4'
B B 0.0013 0.0007 'International Tables Vol C Tables 4.2.6.8 and 6.1.1.4'
N N 0.0061 0.0033 'International Tables Vol C Tables 4.2.6.8 and 6.1.1.4'
O O 0.0106 0.0060 'International Tables Vol C Tables 4.2.6.8 and 6.1.1.4'
F F 0.0171 0.0103 'International Tables Vol C Tables 4.2.6.8 and 6.1.1.4'
Cu Cu 0.3201 1.2651 'International Tables Vol C Tables 4.2.6.8 and 6.1.1.4'

loop_
_exptl_crystal_face_index_h
_exptl_crystal_face_index_k
_exptl_crystal_face_index_l
_exptl_crystal_face_perp_dist
17.00 1.00 0.00 0.0963
-15.00 1.00 6.00 0.1250
-7.00 -15.00 -21.00 0.3264
-3.00 2.00 23.00 0.1368
10.00 -2.00 17.00 0.0974
13.00 -5.00 -3.00 0.1064
-10.00 4.00 -17.00 0.1523
9.00 17.00 -1.00 0.3145
12.00 19.00 9.00 0.3325
2.00 -15.00 -2.00 0.2869
-18.00 -7.00 -12.00 0.2210
-16.00 2.00 -3.00 0.1222
12.00 1.00 19.00 0.0940
-18.00 -6.00 -8.00 0.1937
12.00 0.00 -14.00 0.0908
3.00 1.00 24.00 0.1101
-3.00 -7.00 18.00 0.1974
16.00 16.00 7.00 0.2909
4.00 18.00 2.00 0.3201
-14.00 3.00 -8.00 0.1357
5.00 1.00 -21.00 0.1477

loop_
_geom_angle_atom_site_label_1
_geom_angle_atom_site_label_2
_geom_angle_atom_site_label_3
_geom_angle
O1 Cu1 N4 174.27(6)
O1 Cu1 N1 97.47(6)
N4 Cu1 N1 82.85(5)
O1 Cu1 N2 101.19(6)
N4 Cu1 N2 83.57(5)
N1 Cu1 N2 118.57(6)
O1 Cu1 N3 92.04(6)
N4 Cu1 N3 82.88(5)
N1 Cu1 N3 119.74(6)
N2 Cu1 N3 117.41(5)
C1 N1 C6 118.48(13)
C1 N1 Cu1 133.07(11)
C6 N1 Cu1 106.78(10)
C8 N2 C13 118.31(14)
C8 N2 Cu1 135.05(11)
C13 N2 Cu1 106.04(10)
C17 N3 C16 120.15(13)
C17 N3 Cu1 130.78(11)
C16 N3 Cu1 107.46(10)
C15 N4 C7 110.24(13)
C15 N4 C14 111.27(12)
C7 N4 C14 110.54(12)
C15 N4 Cu1 108.31(9)
C7 N4 Cu1 108.55(9)
C14 N4 Cu1 107.84(9)
C1 N5 C2 121.96(13)
C1 N5 C3 122.77(15)
C2 N5 C3 115.27(14)
C1 N6 C5 120.74(13)
C1 N6 C4 122.20(14)
C5 N6 C4 115.99(14)
C8 N7 C11 122.25(14)
C8 N7 C12 122.72(15)
C11 N7 C12 114.80(15)
C8 N8 C9 119.94(14)
C8 N8 C10 122.33(15)
C9 N8 C10 115.85(14)
C17 N9 C19 123.24(15)
C17 N9 C18 122.16(15)
C19 N9 C18 114.55(15)
C17 N10 C21 120.26(13)
C17 N10 C20 121.61(13)
C21 N10 C20 114.70(13)
O2 N11 O1 114.54(18)
N11 O1 Cu1 122.89(12)
N1 C1 N6 120.00(15)
N1 C1 N5 124.13(15)
N6 C1 N5 115.83(14)
N5 C2 H2A 109.5
N5 C2 H2B 109.5
H2A C2 H2B 109.5
N5 C2 H2C 109.5
H2A C2 H2C 109.5
H2B C2 H2C 109.5
N5 C3 H3A 109.5
N5 C3 H3B 109.5
H3A C3 H3B 109.5
N5 C3 H3C 109.5
H3A C3 H3C 109.5
H3B C3 H3C 109.5
N6 C4 H4A 109.5
N6 C4 H4B 109.5
H4A C4 H4B 109.5
N6 C4 H4C 109.5
H4A C4 H4C 109.5
H4B C4 H4C 109.5
N6 C5 H5A 109.5
N6 C5 H5B 109.5
H5A C5 H5B 109.5
N6 C5 H5C 109.5
H5A C5 H5C 109.5
H5B C5 H5C 109.5
N1 C6 C7 105.82(13)
N1 C6 H6A 110.6
C7 C6 H6A 110.6
N1 C6 H6B 110.6
C7 C6 H6B 110.6
H6A C6 H6B 108.7
N4 C7 C6 109.02(13)
N4 C7 H7A 109.9
C6 C7 H7A 109.9
N4 C7 H7B 109.9
C6 C7 H7B 109.9
H7A C7 H7B 108.3
N2 C8 N7 124.89(15)
N2 C8 N8 119.85(16)
N7 C8 N8 115.21(15)
N8 C9 H9A 109.5
N8 C9 H9B 109.5
H9A C9 H9B 109.5
N8 C9 H9C 109.5
H9A C9 H9C 109.5
H9B C9 H9C 109.5
N8 C10 H10A 109.5
N8 C10 H10B 109.5
H10A C10 H10B 109.5
N8 C10 H10C 109.5
H10A C10 H10C 109.5
H10B C10 H10C 109.5
N7 C11 H11A 109.5
N7 C11 H11B 109.5
H11A C11 H11B 109.5
N7 C11 H11C 109.5
H11A C11 H11C 109.5
H11B C11 H11C 109.5
N7 C12 H12A 109.5
N7 C12 H12B 109.5
H12A C12 H12B 109.5
N7 C12 H12C 109.5
H12A C12 H12C 109.5
H12B C12 H12C 109.5
N2 C13 C14 106.27(14)
N2 C13 H13A 110.5
C14 C13 H13A 110.5
N2 C13 H13B 110.5
C14 C13 H13B 110.5
H13A C13 H13B 108.7
N4 C14 C13 109.56(13)
N4 C14 H14A 109.8
C13 C14 H14A 109.8
N4 C14 H14B 109.8
C13 C14 H14B 109.8
H14A C14 H14B 108.2
N4 C15 C16 109.63(13)
N4 C15 H15A 109.7
C16 C15 H15A 109.7
N4 C15 H15B 109.7
C16 C15 H15B 109.7
H15A C15 H15B 108.2
N3 C16 C15 106.15(12)
N3 C16 H16A 110.5
C15 C16 H16A 110.5
N3 C16 H16B 110.5
C15 C16 H16B 110.5
H16A C16 H16B 108.7
N3 C17 N9 125.69(14)
N3 C17 N10 119.76(14)
N9 C17 N10 114.52(14)
N9 C18 H18A 109.5
N9 C18 H18B 109.5
H18A C18 H18B 109.5
N9 C18 H18C 109.5
H18A C18 H18C 109.5
H18B C18 H18C 109.5
N9 C19 H19A 109.5
N9 C19 H19B 109.5
H19A C19 H19B 109.5
N9 C19 H19C 109.5
H19A C19 H19C 109.5
H19B C19 H19C 109.5
N10 C20 H20A 109.5
N10 C20 H20B 109.5
H20A C20 H20B 109.5
N10 C20 H20C 109.5
H20A C20 H20C 109.5
H20B C20 H20C 109.5
N10 C21 H21A 109.5
N10 C21 H21B 109.5
H21A C21 H21B 109.5
N10 C21 H21C 109.5
H21A C21 H21C 109.5
H21B C21 H21C 109.5
C101 B1 C119 100.10(12)
C101 B1 C113 111.88(13)
C119 B1 C113 115.42(13)
C101 B1 C107 116.07(13)
C119 B1 C107 110.74(13)
C113 B1 C107 103.18(12)
C106 C101 C102 112.90(15)
C106 C101 B1 128.21(14)
C102 C101 B1 118.49(14)
F1 C102 C103 115.72(14)
F1 C102 C101 118.99(14)
C103 C102 C101 125.29(15)
F2 C103 C102 121.03(15)
F2 C103 C104 120.06(15)
C102 C103 C104 118.90(15)
F3 C104 C105 120.42(16)
F3 C104 C103 120.62(15)
C105 C104 C103 118.95(15)
F4 C105 C104 119.09(15)
F4 C105 C106 120.60(15)
C104 C105 C106 120.31(15)
F5 C106 C105 115.17(14)
F5 C106 C101 121.20(14)
C105 C106 C101 123.63(15)
C108 C107 C112 113.25(14)
C108 C107 B1 125.41(14)
C112 C107 B1 121.21(14)
F6 C108 C107 121.67(14)
F6 C108 C109 114.07(15)
C107 C108 C109 124.26(15)
F7 C109 C110 120.45(14)
F7 C109 C108 119.92(15)
C110 C109 C108 119.63(16)
F8 C110 C109 120.37(15)
F8 C110 C111 120.90(15)
C109 C110 C111 118.71(14)
F9 C111 C110 119.71(14)
F9 C111 C112 120.59(15)
C110 C111 C112 119.70(15)
F10 C112 C111 116.27(14)
F10 C112 C107 119.42(14)
C111 C112 C107 124.31(15)
C114 C113 C118 113.10(14)
C114 C113 B1 121.06(14)
C118 C113 B1 125.53(14)
F11 C114 C115 116.08(15)
F11 C114 C113 119.48(14)
C115 C114 C113 124.44(15)
F12 C115 C116 119.11(14)
F12 C115 C114 120.98(15)
C116 C115 C114 119.91(15)
F13 C116 C117 120.82(15)
F13 C116 C115 120.61(15)
C117 C116 C115 118.57(14)
F14 C117 C116 119.61(14)
F14 C117 C118 120.99(15)
C116 C117 C118 119.40(15)
F15 C118 C113 121.42(13)
F15 C118 C117 114.07(14)
C113 C118 C117 124.51(15)
C120 C119 C124 113.05(14)
C120 C119 B1 129.38(13)
C124 C119 B1 117.24(13)
F16 C120 C121 115.50(14)
F16 C120 C119 120.76(14)
C121 C120 C119 123.73(14)
F17 C121 C122 119.38(15)
F17 C121 C120 120.17(14)
C122 C121 C120 120.44(15)
F18 C122 C121 121.08(15)
F18 C122 C123 120.39(14)
C121 C122 C123 118.52(15)
F19 C123 C122 119.91(14)
F19 C123 C124 120.65(14)
C122 C123 C124 119.43(14)
F20 C124 C123 115.82(13)
F20 C124 C119 119.36(14)
C123 C124 C119 124.82(14)

loop_
_geom_bond_atom_site_label_1
_geom_bond_atom_site_label_2
_geom_bond_distance
Cu1 O1 1.9398(12)
Cu1 N4 2.0675(13)
Cu1 N1 2.0835(14)
Cu1 N2 2.0875(14)
Cu1 N3 2.0896(15)
N1 C1 1.306(2)
N1 C6 1.468(2)
N2 C8 1.306(2)
N2 C13 1.4721(19)
N3 C17 1.306(2)
N3 C16 1.4654(18)
N4 C15 1.487(2)
N4 C7 1.488(2)
N4 C14 1.491(2)
N5 C1 1.364(2)
N5 C2 1.447(2)
N5 C3 1.456(2)
N6 C1 1.361(2)
N6 C5 1.451(2)
N6 C4 1.458(2)
N7 C8 1.358(2)
N7 C11 1.447(2)
N7 C12 1.455(2)
N8 C8 1.367(2)
N8 C9 1.444(2)
N8 C10 1.450(2)
N9 C17 1.365(2)
N9 C19 1.454(2)
N9 C18 1.457(2)
N10 C17 1.370(2)
N10 C21 1.447(2)
N10 C20 1.449(2)
N11 O2 1.232(2)
N11 O1 1.249(2)
C2 H2A 0.9800
C2 H2B 0.9800
C2 H2C 0.9800
C3 H3A 0.9800
C3 H3B 0.9800
C3 H3C 0.9800
C4 H4A 0.9800
C4 H4B 0.9800
C4 H4C 0.9800
C5 H5A 0.9800
C5 H5B 0.9800
C5 H5C 0.9800
C6 C7 1.517(2)
C6 H6A 0.9900
C6 H6B 0.9900
C7 H7A 0.9900
C7 H7B 0.9900
C9 H9A 0.9800
C9 H9B 0.9800
C9 H9C 0.9800
C10 H10A 0.9800
C10 H10B 0.9800
C10 H10C 0.9800
C11 H11A 0.9800
C11 H11B 0.9800
C11 H11C 0.9800
C12 H12A 0.9800
C12 H12B 0.9800
C12 H12C 0.9800
C13 C14 1.514(2)
C13 H13A 0.9900
C13 H13B 0.9900
C14 H14A 0.9900
C14 H14B 0.9900
C15 C16 1.513(2)
C15 H15A 0.9900
C15 H15B 0.9900
C16 H16A 0.9900
C16 H16B 0.9900
C18 H18A 0.9800
C18 H18B 0.9800
C18 H18C 0.9800
C19 H19A 0.9800
C19 H19B 0.9800
C19 H19C 0.9800
C20 H20A 0.9800
C20 H20B 0.9800
C20 H20C 0.9800
C21 H21A 0.9800
C21 H21B 0.9800
C21 H21C 0.9800
B1 C101 1.648(2)
B1 C119 1.651(2)
B1 C113 1.654(2)
B1 C107 1.654(2)
F1 C102 1.3591(18)
F2 C103 1.3488(18)
F3 C104 1.3464(19)
F4 C105 1.3499(18)
F5 C106 1.3488(18)
F6 C108 1.3459(19)
F7 C109 1.3402(19)
F8 C110 1.3385(17)
F9 C111 1.3421(19)
F10 C112 1.3538(19)
F11 C114 1.3504(19)
F12 C115 1.3451(19)
F13 C116 1.3412(17)
F14 C117 1.3452(19)
F15 C118 1.3563(19)
F16 C120 1.3561(17)
F17 C121 1.3445(18)
F18 C122 1.3400(19)
F19 C123 1.3451(17)
F20 C124 1.3464(18)
C101 C106 1.385(2)
C101 C102 1.392(2)
C102 C103 1.370(2)
C103 C104 1.373(2)
C104 C105 1.365(2)
C105 C106 1.382(2)
C107 C108 1.383(2)
C107 C112 1.391(2)
C108 C109 1.388(2)
C109 C110 1.371(2)
C110 C111 1.374(2)
C111 C112 1.380(2)
C113 C114 1.384(2)
C113 C118 1.386(2)
C114 C115 1.377(2)
C115 C116 1.375(2)
C116 C117 1.374(2)
C117 C118 1.386(2)
C119 C120 1.387(2)
C119 C124 1.391(2)
C120 C121 1.380(2)
C121 C122 1.368(2)
C122 C123 1.373(2)
C123 C124 1.374(2)

loop_
_geom_torsion_atom_site_label_1
_geom_torsion_atom_site_label_2
_geom_torsion_atom_site_label_3
_geom_torsion_atom_site_label_4
_geom_torsion
O1 Cu1 N1 C1 -14.44(17)
N4 Cu1 N1 C1 171.33(17)
N2 Cu1 N1 C1 92.68(16)
N3 Cu1 N1 C1 -111.12(16)
O1 Cu1 N1 C6 150.07(11)
N4 Cu1 N1 C6 -24.16(10)
N2 Cu1 N1 C6 -102.82(11)
N3 Cu1 N1 C6 53.39(12)
O1 Cu1 N2 C8 -11.27(17)
N4 Cu1 N2 C8 165.51(17)
N1 Cu1 N2 C8 -116.26(16)
N3 Cu1 N2 C8 86.99(17)
O1 Cu1 N2 C13 159.32(10)
N4 Cu1 N2 C13 -23.90(10)
N1 Cu1 N2 C13 54.33(11)
N3 Cu1 N2 C13 -102.42(10)
O1 Cu1 N3 C17 -4.51(15)
N4 Cu1 N3 C17 172.82(15)
N1 Cu1 N3 C17 95.29(15)
N2 Cu1 N3 C17 -108.24(14)
O1 Cu1 N3 C16 160.66(10)
N4 Cu1 N3 C16 -22.01(10)
N1 Cu1 N3 C16 -99.54(10)
N2 Cu1 N3 C16 56.93(11)
O1 Cu1 N4 C15 19.9(6)
N1 Cu1 N4 C15 113.51(10)
N2 Cu1 N4 C15 -126.54(10)
N3 Cu1 N4 C15 -7.79(9)
O1 Cu1 N4 C7 -99.7(5)
N1 Cu1 N4 C7 -6.18(10)
N2 Cu1 N4 C7 113.77(11)
N3 Cu1 N4 C7 -127.48(11)
O1 Cu1 N4 C14 140.5(5)
N1 Cu1 N4 C14 -125.96(11)
N2 Cu1 N4 C14 -6.01(10)
N3 Cu1 N4 C14 112.73(10)
O2 N11 O1 Cu1 177.57(12)
N4 Cu1 O1 N11 -173.8(5)
N1 Cu1 O1 N11 93.37(15)
N2 Cu1 O1 N11 -27.81(15)
N3 Cu1 O1 N11 -146.28(15)
C6 N1 C1 N6 150.33(15)
Cu1 N1 C1 N6 -46.6(2)
C6 N1 C1 N5 -27.0(2)
Cu1 N1 C1 N5 136.10(14)
C5 N6 C1 N1 -28.1(2)
C4 N6 C1 N1 139.58(16)
C5 N6 C1 N5 149.39(15)
C4 N6 C1 N5 -42.9(2)
C2 N5 C1 N1 -37.8(2)
C3 N5 C1 N1 141.43(17)
C2 N5 C1 N6 144.82(15)
C3 N5 C1 N6 -36.0(2)
C1 N1 C6 C7 -143.97(15)
Cu1 N1 C6 C7 48.86(14)
C15 N4 C7 C6 -83.47(15)
C14 N4 C7 C6 153.09(13)
Cu1 N4 C7 C6 35.01(15)
N1 C6 C7 N4 -56.38(17)
C13 N2 C8 N7 -28.6(2)
Cu1 N2 C8 N7 141.08(14)
C13 N2 C8 N8 149.01(14)
Cu1 N2 C8 N8 -41.3(2)
C11 N7 C8 N2 -35.2(2)
C12 N7 C8 N2 139.05(17)
C11 N7 C8 N8 147.07(15)
C12 N7 C8 N8 -38.7(2)
C9 N8 C8 N2 -21.9(2)
C10 N8 C8 N2 141.90(16)
C9 N8 C8 N7 156.00(14)
C10 N8 C8 N7 -40.2(2)
C8 N2 C13 C14 -139.07(15)
Cu1 N2 C13 C14 48.47(14)
C15 N4 C14 C13 153.46(13)
C7 N4 C14 C13 -83.71(15)
Cu1 N4 C14 C13 34.81(14)
N2 C13 C14 N4 -56.54(16)
C7 N4 C15 C16 154.62(12)
C14 N4 C15 C16 -82.37(15)
Cu1 N4 C15 C16 35.99(14)
C17 N3 C16 C15 -146.41(15)
Cu1 N3 C16 C15 46.54(14)
N4 C15 C16 N3 -55.55(16)
C16 N3 C17 N9 -27.3(2)
Cu1 N3 C17 N9 136.29(14)
C16 N3 C17 N10 150.64(15)
Cu1 N3 C17 N10 -45.8(2)
C19 N9 C17 N3 148.38(17)
C18 N9 C17 N3 -28.9(2)
C19 N9 C17 N10 -29.7(2)
C18 N9 C17 N10 153.06(15)
C21 N10 C17 N3 -25.4(2)
C20 N10 C17 N3 132.53(17)
C21 N10 C17 N9 152.74(15)
C20 N10 C17 N9 -49.3(2)
C119 B1 C101 C106 -106.89(17)
C113 B1 C101 C106 130.34(16)
C107 B1 C101 C106 12.3(2)
C119 B1 C101 C102 65.36(16)
C113 B1 C101 C102 -57.42(18)
C107 B1 C101 C102 -175.46(13)
C106 C101 C102 F1 179.04(13)
B1 C101 C102 F1 5.7(2)
C106 C101 C102 C103 -1.5(2)
B1 C101 C102 C103 -174.92(15)
F1 C102 C103 F2 0.6(2)
C101 C102 C103 F2 -178.84(14)
F1 C102 C103 C104 -179.68(14)
C101 C102 C103 C104 0.9(3)
F2 C103 C104 F3 0.0(2)
C102 C103 C104 F3 -179.67(15)
F2 C103 C104 C105 179.86(15)
C102 C103 C104 C105 0.1(2)
F3 C104 C105 F4 -0.4(2)
C103 C104 C105 F4 179.83(14)
F3 C104 C105 C106 179.46(15)
C103 C104 C105 C106 -0.4(3)
F4 C105 C106 F5 -0.9(2)
C104 C105 C106 F5 179.29(14)
F4 C105 C106 C101 179.40(14)
C104 C105 C106 C101 -0.4(3)
C102 C101 C106 F5 -178.41(13)
B1 C101 C106 F5 -5.8(2)
C102 C101 C106 C105 1.3(2)
B1 C101 C106 C105 173.88(15)
C101 B1 C107 C108 -133.23(16)
C119 B1 C107 C108 -20.0(2)
C113 B1 C107 C108 104.04(17)
C101 B1 C107 C112 51.22(19)
C119 B1 C107 C112 164.42(14)
C113 B1 C107 C112 -71.52(18)
C112 C107 C108 F6 177.58(13)
B1 C107 C108 F6 1.7(2)
C112 C107 C108 C109 -2.1(2)
B1 C107 C108 C109 -177.98(14)
F6 C108 C109 F7 -0.8(2)
C107 C108 C109 F7 178.95(14)
F6 C108 C109 C110 179.16(13)
C107 C108 C109 C110 -1.1(2)
F7 C109 C110 F8 1.2(2)
C108 C109 C110 F8 -178.71(13)
F7 C109 C110 C111 -177.30(13)
C108 C109 C110 C111 2.8(2)
F8 C110 C111 F9 0.9(2)
C109 C110 C111 F9 179.37(13)
F8 C110 C111 C112 -179.59(13)
C109 C110 C111 C112 -1.1(2)
F9 C111 C112 F10 -3.2(2)
C110 C111 C112 F10 177.26(13)
F9 C111 C112 C107 177.07(14)
C110 C111 C112 C107 -2.5(2)
C108 C107 C112 F10 -175.81(13)
B1 C107 C112 F10 0.2(2)
C108 C107 C112 C111 3.9(2)
B1 C107 C112 C111 179.98(14)
C101 B1 C113 C114 167.33(14)
C119 B1 C113 C114 53.7(2)
C107 B1 C113 C114 -67.19(18)
C101 B1 C113 C118 -19.5(2)
C119 B1 C113 C118 -133.06(16)
C107 B1 C113 C118 106.01(17)
C118 C113 C114 F11 -177.32(13)
B1 C113 C114 F11 -3.3(2)
C118 C113 C114 C115 3.3(2)
B1 C113 C114 C115 177.31(15)
F11 C114 C115 F12 -2.3(2)
C113 C114 C115 F12 177.08(14)
F11 C114 C115 C116 178.10(14)
C113 C114 C115 C116 -2.5(3)
F12 C115 C116 F13 -0.3(2)
C114 C115 C116 F13 179.29(13)
F12 C115 C116 C117 -179.54(14)
C114 C115 C116 C117 0.1(2)
F13 C116 C117 F14 1.6(2)
C115 C116 C117 F14 -179.23(14)
F13 C116 C117 C118 -178.03(14)
C115 C116 C117 C118 1.2(2)
C114 C113 C118 F15 177.63(13)
B1 C113 C118 F15 4.0(2)
C114 C113 C118 C117 -2.0(2)
B1 C113 C118 C117 -175.64(14)
F14 C117 C118 F15 0.6(2)
C116 C117 C118 F15 -179.80(13)
F14 C117 C118 C113 -179.76(14)
C116 C117 C118 C113 -0.2(2)
C101 B1 C119 C120 -106.83(17)
C113 B1 C119 C120 13.4(2)
C107 B1 C119 C120 130.16(16)
C101 B1 C119 C124 65.98(16)
C113 B1 C119 C124 -173.77(13)
C107 B1 C119 C124 -57.03(18)
C124 C119 C120 F16 -178.24(14)
B1 C119 C120 F16 -5.2(2)
C124 C119 C120 C121 0.5(2)
B1 C119 C120 C121 173.52(16)
F16 C120 C121 F17 -2.1(2)
C119 C120 C121 F17 179.13(15)
F16 C120 C121 C122 177.55(14)
C119 C120 C121 C122 -1.2(3)
F17 C121 C122 F18 1.7(2)
C120 C121 C122 F18 -178.00(15)
F17 C121 C122 C123 -179.34(15)
C120 C121 C122 C123 1.0(2)
F18 C122 C123 F19 0.2(2)
C121 C122 C123 F19 -178.83(15)
F18 C122 C123 C124 178.88(15)
C121 C122 C123 C124 -0.1(2)
F19 C123 C124 F20 -1.3(2)
C122 C123 C124 F20 -179.95(15)
F19 C123 C124 C119 178.06(15)
C122 C123 C124 C119 -0.6(3)
C120 C119 C124 F20 179.75(14)
B1 C119 C124 F20 5.8(2)
C120 C119 C124 C123 0.5(2)
B1 C119 C124 C123 -173.51(15)

loop_
_diffrn_scan_number
_diffrn_scan_type
_diffrn_scan_start
_diffrn_scan_end
_diffrn_scan_width
_diffrn_scan_exptime
_diffrn_scan_omega
_diffrn_scan_theta
_diffrn_scan_kappa
_diffrn_scan_phi
_diffrn_scan_omega1
_diffrn_scan_theta1
_diffrn_scan_frames
1 omega -98.00 -48.00 1.00 8.00 - -25.11 -45.00 120.00 0.00 0.00 50
2 omega -5.00 47.00 1.00 8.00 - -25.11 75.00 0.00 0.00 0.00 52
3 omega 49.00 99.00 1.00 8.00 - 25.88 45.00 0.00 0.00 0.00 50
4 omega 45.00 89.00 1.00 8.00 - 25.88 -131.00 108.00 0.00 0.00 44
5 omega 1.00 45.00 1.00 8.00 - 25.88 -131.00 108.00 0.00 0.00 44
6 omega 6.00 58.00 1.00 8.00 - 25.88 -75.00 120.00 0.00 0.00 52
7 omega -1.00 49.00 1.00 8.00 - 25.88 45.00 0.00 0.00 0.00 50
8 omega 46.00 98.00 1.00 8.00 - 25.88 75.00 240.00 0.00 0.00 52
9 omega -6.00 31.00 1.00 8.00 - 25.88 75.00 0.00 0.00 0.00 37
10 phi -112.00 -60.00 1.00 8.00 40.00 25.88 0.00 - 0.00 0.00 52
11 omega 4.00 46.00 1.00 8.00 - 25.88 75.00 240.00 0.00 0.00 42
12 omega -35.00 5.00 1.00 8.00 - 25.88 -75.00 120.00 0.00 0.00 40
